data_7200371
loop_
_publ_author_name
'Yang, Qing-Yuan'
'Zheng, Sheng-Run'
'Yang, Rui'
'Pan, Mei'
'Cao, Rong'
'Su, Cheng-Yong'

_publ_section_title
;
 An unusual 3D coordination polymer assembled through parallel
 interpenetrating and polycatenating of (6,3) nets
;
_journal_issue 4
_journal_name_full CrystEngComm
_journal_page_first 680
_journal_paper_doi 10.1039/b813767f
_journal_volume 11
_journal_year 2009
_chemical_formula_sum 'C93 H105 Ag3 Cl3 N12 O20 S14'
_chemical_formula_weight 2589.69
_chemical_name_systematic
;
?
;
_space_group_IT_number 14
_symmetry_cell_setting monoclinic
_symmetry_space_group_name_Hall '-P 2ybc'
_symmetry_space_group_name_H-M 'P 1 21/c 1'
_atom_sites_solution_hydrogens geom
_atom_sites_solution_primary direct
_atom_sites_solution_secondary difmap
_audit_creation_method SHELXL-97
_cell_angle_alpha 90.00
_cell_angle_beta 90.269(3)
_cell_angle_gamma 90.00
_cell_formula_units_Z 2
_cell_length_a 8.0705(3)
_cell_length_b 22.0328(6)
_cell_length_c 32.3698(11)
_cell_measurement_reflns_used 9767
_cell_measurement_temperature 293(2)
_cell_measurement_theta_max 29.9217
_cell_measurement_theta_min 2.6742
_cell_volume 5755.8(3)
_computing_structure_refinement 'SHELXL-97 (Sheldrick, 1997)'
_computing_structure_solution 'SHELXS-97 (Sheldrick, 1990)'
_diffrn_ambient_temperature 293(2)
_diffrn_measured_fraction_theta_full 0.995
_diffrn_measured_fraction_theta_max 0.995
_diffrn_measurement_device_type Germini
_diffrn_radiation_monochromator graphite
_diffrn_radiation_source 'Enhance (Mo) X-ray Source'
_diffrn_radiation_type MoK\a
_diffrn_radiation_wavelength 0.71073
_diffrn_reflns_av_R_equivalents 0.0558
_diffrn_reflns_av_sigmaI/netI 0.0708
_diffrn_reflns_limit_h_max 9
_diffrn_reflns_limit_h_min -9
_diffrn_reflns_limit_k_max 26
_diffrn_reflns_limit_k_min -26
_diffrn_reflns_limit_l_max 38
_diffrn_reflns_limit_l_min -38
_diffrn_reflns_number 40857
_diffrn_reflns_theta_full 25.25
_diffrn_reflns_theta_max 25.25
_diffrn_reflns_theta_min 2.68
_exptl_absorpt_coefficient_mu 0.896
_exptl_absorpt_correction_T_max 0.9158
_exptl_absorpt_correction_T_min 0.8412
_exptl_absorpt_correction_type multi-scan
_exptl_absorpt_process_details
;
CrysAlis RED, Oxford Diffraction Ltd.,
Version 1.171.32.5 (release 08-05-2007 CrysAlis171 .NET)
(compiled May 8 2007,13:10:02)
Empirical absorption correction using spherical harmonics,
implemented in SCALE3 ABSPACK scaling algorithm.
;
_exptl_crystal_colour Colorless
_exptl_crystal_density_diffrn 1.494
_exptl_crystal_density_method 'not measured'
_exptl_crystal_description Block
_exptl_crystal_F_000 2646
_exptl_crystal_size_max 0.20
_exptl_crystal_size_mid 0.10
_exptl_crystal_size_min 0.10
_refine_diff_density_max 1.438
_refine_diff_density_min -0.851
_refine_diff_density_rms 0.120
_refine_ls_extinction_method none
_refine_ls_goodness_of_fit_ref 1.110
_refine_ls_hydrogen_treatment geom
_refine_ls_matrix_type full
_refine_ls_number_parameters 739
_refine_ls_number_reflns 10375
_refine_ls_number_restraints 455
_refine_ls_restrained_S_all 1.150
_refine_ls_R_factor_all 0.1779
_refine_ls_R_factor_gt 0.1188
_refine_ls_shift/su_max 0.044
_refine_ls_shift/su_mean 0.001
_refine_ls_structure_factor_coef Fsqd
_refine_ls_weighting_details 'calc w=1/[\s^2^(Fo^2^)+(0.0310P)^2^+60.0000P] where P=(Fo^2^+2Fc^2^)/3'
_refine_ls_weighting_scheme calc
_refine_ls_wR_factor_gt 0.2231
_refine_ls_wR_factor_ref 0.2443
_reflns_number_gt 6391
_reflns_number_total 10375
_reflns_threshold_expression >2sigma(I)
_cod_data_source_file b813767f.txt
_cod_data_source_block 4
_cod_depositor_comments
;
The following automatic conversions were performed:
'_symmetry_cell_setting' value 'Monoclinic' changed to 'monoclinic'
according to '/home/saulius/struct/CIF-dictionaries/cif_core.dic'
dictionary named 'cif_core.dic' version 2.4.1 from 2010-06-29.

Automatic conversion script
Id: cif_fix_enum 1527 2010-12-29 10:47:43Z saulius 
;
_cod_original_sg_symbol_H-M P2(1)/c
_cod_database_code 7200371

loop_
_symmetry_equiv_pos_as_xyz
'x, y, z'
'-x, y+1/2, -z+1/2'
'-x, -y, -z'
'x, -y-1/2, z-1/2'

loop_
_atom_site_label
_atom_site_type_symbol
_atom_site_fract_x
_atom_site_fract_y
_atom_site_fract_z
_atom_site_U_iso_or_equiv
_atom_site_adp_type
_atom_site_occupancy
_atom_site_symmetry_multiplicity
_atom_site_calc_flag
_atom_site_refinement_flags
_atom_site_disorder_assembly
_atom_site_disorder_group
Ag1 Ag -1.82445(8) 0.77732(4) 0.28250(2) 0.0808(2) Uani 1 1 d . . .
Ag2 Ag 0.02174(19) 0.00961(7) -0.01452(6) 0.0946(7) Uani 0.50 1 d PU . -1
S1 S -1.5905(2) 0.68069(9) -0.14317(6) 0.0505(5) Uani 1 1 d . . .
S2 S -0.4897(3) 0.23900(9) 0.01236(10) 0.0855(9) Uani 1 1 d . . .
S3 S -1.0575(2) 0.73579(12) 0.20829(6) 0.0748(7) Uani 1 1 d . . .
N1 N -1.1694(5) 0.4473(2) -0.00333(15) 0.0303(12) Uani 1 1 d . . .
N2 N -1.2386(5) 0.5335(2) 0.03699(14) 0.0275(12) Uani 1 1 d . . .
N3 N -1.0790(5) 0.4537(2) 0.06590(15) 0.0332(13) Uani 1 1 d . . .
N4 N -1.0565(6) 0.7041(3) -0.18612(18) 0.0541(17) Uani 1 1 d . . .
N5 N -1.5898(7) 0.7639(3) 0.25126(17) 0.0581(18) Uani 1 1 d . . .
N6 N -0.1583(10) 0.0753(4) 0.0018(3) 0.101(2) Uani 1 1 d U . .
C1 C -1.2449(6) 0.5009(3) 0.00248(17) 0.0265(14) Uani 1 1 d . . .
C2 C -1.1514(6) 0.5079(3) 0.06769(17) 0.0303(15) Uani 1 1 d . . .
C3 C -1.0904(6) 0.4259(3) 0.02970(17) 0.0287(15) Uani 1 1 d . . .
C4 C -1.3399(6) 0.5265(2) -0.03288(17) 0.0256(14) Uani 1 1 d . . .
C5 C -1.3468(7) 0.4963(3) -0.07068(19) 0.0380(17) Uani 1 1 d . . .
H5A H -1.2919 0.4595 -0.0741 0.046 Uiso 1 1 calc R . .
C6 C -1.4355(7) 0.5213(3) -0.10298(18) 0.0386(17) Uani 1 1 d . . .
H6A H -1.4377 0.5014 -0.1283 0.046 Uiso 1 1 calc R . .
C7 C -1.5209(7) 0.5750(3) -0.09854(18) 0.0342(16) Uani 1 1 d . . .
C8 C -1.5161(7) 0.6036(3) -0.06104(18) 0.0315(15) Uani 1 1 d . . .
H8A H -1.5740 0.6397 -0.0575 0.038 Uiso 1 1 calc R . .
C9 C -1.4283(6) 0.5803(3) -0.02891(17) 0.0276(14) Uani 1 1 d . . .
H9A H -1.4273 0.6007 -0.0038 0.033 Uiso 1 1 calc R . .
C10 C -1.6206(7) 0.6007(3) -0.13449(19) 0.0445(19) Uani 1 1 d . . .
H10A H -1.7373 0.5934 -0.1295 0.053 Uiso 1 1 calc R . .
H10B H -1.5908 0.5789 -0.1594 0.053 Uiso 1 1 calc R . .
C11 C -1.3804(8) 0.6865(4) -0.1582(2) 0.049(2) Uani 1 1 d . . .
C12 C -1.2820(8) 0.6380(4) -0.1687(2) 0.050(2) Uani 1 1 d . . .
H12A H -1.3222 0.5986 -0.1667 0.060 Uiso 1 1 calc R . .
C13 C -1.1220(9) 0.6486(4) -0.1825(2) 0.057(2) Uani 1 1 d . . .
H13A H -1.0570 0.6154 -0.1896 0.068 Uiso 1 1 calc R . .
C14 C -1.1547(9) 0.7504(4) -0.1753(2) 0.061(2) Uani 1 1 d . . .
H14A H -1.1125 0.7896 -0.1776 0.073 Uiso 1 1 calc R . .
C15 C -1.3155(9) 0.7438(4) -0.1607(2) 0.054(2) Uani 1 1 d . . .
H15A H -1.3774 0.7775 -0.1528 0.064 Uiso 1 1 calc R . .
C16 C -1.1276(7) 0.5449(3) 0.10563(18) 0.0362(17) Uani 1 1 d . . .
C17 C -1.2040(7) 0.5998(3) 0.11006(19) 0.0454(19) Uani 1 1 d . . .
H17A H -1.2790 0.6130 0.0901 0.054 Uiso 1 1 calc R . .
C18 C -1.1708(8) 0.6359(4) 0.1441(2) 0.061(2) Uani 1 1 d . . .
H18A H -1.2227 0.6734 0.1465 0.073 Uiso 1 1 calc R . .
C19 C -1.0622(8) 0.6173(4) 0.1744(2) 0.057(2) Uani 1 1 d . . .
C20 C -0.9881(8) 0.5612(4) 0.1699(2) 0.053(2) Uani 1 1 d . . .
H20A H -0.9158 0.5475 0.1903 0.063 Uiso 1 1 calc R . .
C21 C -1.0182(8) 0.5255(3) 0.1364(2) 0.0465(19) Uani 1 1 d . . .
H21A H -0.9657 0.4881 0.1340 0.056 Uiso 1 1 calc R . .
C22 C -1.0173(10) 0.6557(4) 0.2120(2) 0.077(3) Uani 1 1 d . . .
H22A H -0.9001 0.6502 0.2177 0.093 Uiso 1 1 calc R . .
H22B H -1.0775 0.6400 0.2355 0.093 Uiso 1 1 calc R . .
C23 C -1.2639(9) 0.7435(4) 0.2238(2) 0.057(2) Uani 1 1 d . . .
C24 C -1.3717(8) 0.6956(4) 0.2314(2) 0.061(2) Uani 1 1 d . . .
H24A H -1.3373 0.6558 0.2274 0.073 Uiso 1 1 calc R . .
C25 C -1.5306(9) 0.7078(4) 0.2449(2) 0.062(2) Uani 1 1 d . . .
H25A H -1.6006 0.6751 0.2499 0.075 Uiso 1 1 calc R . .
C26 C -1.4882(9) 0.8093(4) 0.2426(2) 0.055(2) Uani 1 1 d . . .
H26A H -1.5266 0.8488 0.2457 0.065 Uiso 1 1 calc R . .
C27 C -1.3276(9) 0.8005(4) 0.2292(2) 0.056(2) Uani 1 1 d . . .
H27A H -1.2614 0.8340 0.2237 0.068 Uiso 1 1 calc R . .
C28 C -1.0022(7) 0.3673(3) 0.02516(19) 0.0360(16) Uani 1 1 d . . .
C29 C -0.9412(8) 0.3365(3) 0.0599(2) 0.0449(19) Uani 1 1 d . . .
H29A H -0.9629 0.3512 0.0863 0.054 Uiso 1 1 calc R . .
C30 C -0.8478(8) 0.2839(3) 0.0548(2) 0.056(2) Uani 1 1 d . . .
H30A H -0.8094 0.2629 0.0779 0.067 Uiso 1 1 calc R . .
C31 C -0.8117(8) 0.2625(3) 0.0158(2) 0.051(2) Uani 1 1 d . . .
C32 C -0.8758(9) 0.2923(3) -0.0186(2) 0.053(2) Uani 1 1 d . . .
H32A H -0.8542 0.2774 -0.0450 0.064 Uiso 1 1 calc R . .
C33 C -0.9713(8) 0.3437(3) -0.0139(2) 0.0431(18) Uani 1 1 d . . .
H33A H -1.0155 0.3628 -0.0371 0.052 Uiso 1 1 calc R . .
C34 C -0.6989(9) 0.2083(3) 0.0104(3) 0.068(3) Uani 1 1 d . . .
H34A H -0.7196 0.1886 -0.0159 0.081 Uiso 1 1 calc R . .
H34B H -0.7156 0.1790 0.0323 0.081 Uiso 1 1 calc R . .
C35 C -0.3685(9) 0.1738(3) 0.0072(3) 0.065(2) Uani 1 1 d . . .
C36 C -0.4316(11) 0.1172(4) 0.0006(3) 0.092(2) Uani 1 1 d U . .
H36A H -0.5448 0.1104 -0.0020 0.110 Uiso 1 1 calc R . .
C37 C -0.3179(12) 0.0708(5) -0.0021(4) 0.101(2) Uani 1 1 d U . .
H37A H -0.3599 0.0322 -0.0072 0.121 Uiso 1 1 calc R . .
C38 C -0.1021(12) 0.1321(4) 0.0069(3) 0.095(2) Uani 1 1 d U . .
H38A H 0.0116 0.1381 0.0093 0.114 Uiso 1 1 calc R . .
C39 C -0.2013(11) 0.1804(4) 0.0088(3) 0.082(2) Uani 1 1 d U . .
H39A H -0.1556 0.2190 0.0112 0.098 Uiso 1 1 calc R . .
Cl1 Cl -1.7427(4) 0.06566(16) 0.09256(12) 0.1240(11) Uani 1 1 d U . .
O1 O -1.7779(14) 0.0660(5) 0.0497(3) 0.173(4) Uani 1 1 d U . .
O2 O -1.8757(17) 0.0341(7) 0.1081(4) 0.237(5) Uani 1 1 d U . .
O3 O -1.6155(14) 0.0260(5) 0.0981(4) 0.207(4) Uani 1 1 d U . .
O4 O -1.6988(16) 0.1200(5) 0.1069(4) 0.204(4) Uani 1 1 d U . .
Cl2 Cl -1.4456(5) 1.0110(2) 0.26396(12) 0.0738(12) Uani 0.50 1 d PDU A 1
O5 O -1.5451(12) 0.9739(5) 0.2728(4) 0.091(4) Uani 0.30 1 d PDU A 1
O6 O -1.4976(15) 1.0438(5) 0.2383(3) 0.082(4) Uani 0.30 1 d PDU A 1
O7 O -1.4196(17) 1.0410(6) 0.2940(3) 0.097(4) Uani 0.30 1 d PDU A 1
O8 O -1.3242(13) 0.9869(6) 0.2545(4) 0.080(4) Uani 0.30 1 d PDU A 1
O5' O -1.616(4) 1.0256(16) 0.2838(10) 0.095(5) Uani 0.20 1 d PU B 2
O6' O -1.384(4) 1.0442(16) 0.2590(10) 0.083(4) Uani 0.20 1 d PU C 2
O7' O -1.407(4) 0.9688(14) 0.2299(9) 0.081(5) Uani 0.20 1 d PU D 2
O8' O -1.343(3) 0.9881(13) 0.2871(8) 0.067(4) Uani 0.20 1 d PU C 2
S4 S -2.2017(10) 0.9160(4) 0.0961(2) 0.299(4) Uani 1 1 d DU . .
O9 O -2.2393(19) 0.9191(7) 0.0545(4) 0.264(5) Uani 1 1 d DU . .
C40 C -2.3999(14) 0.8967(8) 0.1143(6) 0.258(9) Uani 1 1 d DU . .
H40A H -2.4715 0.9314 0.1123 0.387 Uiso 1 1 calc R . .
H40B H -2.3921 0.8841 0.1426 0.387 Uiso 1 1 calc R . .
H40C H -2.4443 0.8642 0.0979 0.387 Uiso 1 1 calc R . .
C41 C -2.1165(19) 0.8431(6) 0.1048(6) 0.112(7) Uani 0.50 1 d PDU . .
H41A H -2.0046 0.8421 0.0949 0.168 Uiso 0.50 1 calc PR . .
H41B H -2.1814 0.8133 0.0904 0.168 Uiso 0.50 1 calc PR . .
H41C H -2.1173 0.8344 0.1339 0.168 Uiso 0.50 1 calc PR . .
S5 S -1.7164(4) 0.64499(14) 0.33759(9) 0.1067(10) Uani 1 1 d DU . .
O10 O -1.8437(7) 0.6585(3) 0.30653(19) 0.090(2) Uani 1 1 d DU . .
C42 C -1.7347(19) 0.5678(5) 0.3490(5) 0.173(6) Uani 1 1 d DU . .
H42A H -1.6941 0.5442 0.3263 0.260 Uiso 1 1 calc R . .
H42B H -1.8490 0.5580 0.3538 0.260 Uiso 1 1 calc R . .
H42C H -1.6709 0.5586 0.3734 0.260 Uiso 1 1 calc R . .
C43 C -1.7936(18) 0.6683(6) 0.3854(3) 0.163(6) Uani 1 1 d DU . .
H43A H -1.7976 0.7119 0.3863 0.244 Uiso 1 1 calc R . .
H43B H -1.7226 0.6537 0.4071 0.244 Uiso 1 1 calc R . .
H43C H -1.9032 0.6523 0.3890 0.244 Uiso 1 1 calc R . .
S6 S -1.9215(8) 0.9165(4) 0.2170(2) 0.186(3) Uani 0.70 1 d PDU E 1
O11 O -1.8237(14) 0.9050(7) 0.2511(4) 0.280(6) Uani 1 1 d DU E 1
C44 C -1.920(2) 0.9980(6) 0.2223(6) 0.203(6) Uani 1 1 d DU E 1
C45 C -1.7686(18) 0.9131(9) 0.1793(5) 0.192(7) Uani 1 1 d DU E 1
S7 S -1.6371(11) 0.7312(5) 0.1344(3) 0.381(5) Uani 1 1 d DU F 1
O12 O -1.758(2) 0.7423(10) 0.1011(5) 0.354(6) Uani 1 1 d DU F 1
C46 C -1.451(2) 0.7426(13) 0.1075(8) 0.153(9) Uani 0.50 1 d PDU F 1
C47 C -1.670(2) 0.6563(6) 0.1202(6) 0.188(5) Uani 1 1 d DU F 1
S6' S -1.610(2) 0.6845(8) 0.0846(6) 0.196(6) Uani 0.30 1 d PU G 2
C46' C -2.040(4) 0.9430(18) 0.2029(10) 0.179(6) Uani 0.50 1 d PU H 2

loop_
_atom_site_aniso_label
_atom_site_aniso_U_11
_atom_site_aniso_U_22
_atom_site_aniso_U_33
_atom_site_aniso_U_23
_atom_site_aniso_U_13
_atom_site_aniso_U_12
Ag1 0.0535(3) 0.1163(6) 0.0728(4) -0.0206(4) 0.0167(3) 0.0153(4)
Ag2 0.0613(8) 0.0532(8) 0.169(2) -0.0036(10) -0.0006(10) 0.0261(6)
S1 0.0358(8) 0.0645(11) 0.0513(10) 0.0291(9) 0.0017(8) 0.0098(8)
S2 0.0582(12) 0.0377(11) 0.161(2) -0.0140(13) -0.0048(14) 0.0121(10)
S3 0.0445(10) 0.1207(18) 0.0593(12) -0.0428(12) -0.0026(9) 0.0103(12)
N1 0.026(2) 0.030(3) 0.035(3) 0.005(2) -0.001(2) 0.000(2)
N2 0.019(2) 0.032(3) 0.031(3) 0.003(2) 0.002(2) -0.001(2)
N3 0.020(2) 0.044(3) 0.035(3) 0.011(2) -0.001(2) 0.001(2)
N4 0.032(3) 0.078(4) 0.052(3) 0.029(3) -0.008(3) -0.003(3)
N5 0.049(3) 0.088(5) 0.037(3) -0.029(3) -0.006(3) 0.012(3)
N6 0.075(3) 0.080(3) 0.148(4) -0.031(3) -0.015(3) 0.018(3)
C1 0.021(2) 0.030(3) 0.029(3) 0.008(3) 0.003(2) -0.007(2)
C2 0.020(3) 0.047(4) 0.024(3) 0.002(3) 0.006(2) -0.004(3)
C3 0.019(2) 0.038(3) 0.029(3) 0.009(3) 0.006(2) -0.004(2)
C4 0.020(2) 0.021(3) 0.035(3) 0.006(2) 0.006(2) -0.004(2)
C5 0.033(3) 0.042(4) 0.038(4) -0.005(3) 0.002(3) -0.001(3)
C6 0.035(3) 0.057(4) 0.023(3) 0.002(3) -0.003(3) 0.005(3)
C7 0.021(3) 0.048(4) 0.033(3) 0.005(3) 0.001(3) -0.007(3)
C8 0.024(3) 0.029(3) 0.041(4) 0.005(3) -0.002(3) 0.005(2)
C9 0.023(3) 0.032(3) 0.027(3) 0.001(3) -0.001(2) -0.005(2)
C10 0.030(3) 0.070(5) 0.034(4) 0.018(3) -0.008(3) -0.002(3)
C11 0.037(3) 0.079(5) 0.030(3) 0.022(3) -0.007(3) 0.001(4)
C12 0.038(3) 0.069(5) 0.043(4) 0.019(4) 0.006(3) 0.006(3)
C13 0.048(4) 0.077(5) 0.045(4) 0.025(4) -0.009(3) 0.012(4)
C14 0.060(4) 0.072(5) 0.050(4) 0.023(4) -0.011(4) -0.020(4)
C15 0.052(4) 0.059(5) 0.051(4) 0.012(4) 0.002(4) -0.001(4)
C16 0.025(3) 0.055(4) 0.029(3) 0.004(3) 0.005(3) 0.002(3)
C17 0.033(3) 0.075(5) 0.028(3) -0.012(3) -0.003(3) 0.018(3)
C18 0.052(4) 0.092(6) 0.038(4) -0.021(4) -0.007(3) 0.037(4)
C19 0.034(3) 0.103(6) 0.033(4) -0.017(4) -0.005(3) 0.015(4)
C20 0.031(3) 0.091(6) 0.037(4) 0.004(4) -0.011(3) 0.022(4)
C21 0.040(3) 0.066(5) 0.034(4) 0.005(3) 0.003(3) 0.011(3)
C22 0.067(5) 0.111(7) 0.053(5) -0.032(5) -0.019(4) 0.033(5)
C23 0.046(4) 0.082(5) 0.044(4) -0.029(4) -0.011(3) 0.009(4)
C24 0.042(4) 0.086(6) 0.053(4) -0.032(4) -0.004(3) 0.010(4)
C25 0.049(4) 0.089(6) 0.049(4) -0.029(4) -0.010(4) -0.001(4)
C26 0.054(4) 0.063(5) 0.047(4) -0.012(4) -0.010(4) 0.014(4)
C27 0.051(4) 0.074(5) 0.045(4) -0.023(4) -0.006(3) 0.003(4)
C28 0.022(3) 0.042(4) 0.043(4) 0.014(3) -0.003(3) -0.003(3)
C29 0.044(4) 0.046(4) 0.044(4) 0.009(3) -0.001(3) 0.003(3)
C30 0.051(4) 0.050(4) 0.066(5) 0.027(4) -0.015(4) 0.005(4)
C31 0.042(4) 0.030(4) 0.081(5) -0.004(4) -0.018(4) 0.000(3)
C32 0.058(4) 0.044(4) 0.057(5) -0.006(4) -0.008(4) 0.013(4)
C33 0.046(4) 0.035(4) 0.047(4) 0.008(3) -0.020(3) -0.002(3)
C34 0.056(4) 0.043(4) 0.104(6) -0.006(4) -0.030(4) 0.008(4)
C35 0.060(4) 0.039(4) 0.096(6) -0.005(4) -0.019(4) 0.007(4)
C36 0.069(4) 0.072(4) 0.134(5) -0.018(4) -0.027(4) 0.020(4)
C37 0.078(4) 0.077(4) 0.147(4) -0.026(4) -0.022(4) 0.012(3)
C38 0.074(4) 0.080(4) 0.130(4) -0.024(4) -0.006(4) 0.007(3)
C39 0.069(4) 0.065(4) 0.112(5) -0.017(4) 0.000(4) 0.007(4)
Cl1 0.113(2) 0.114(2) 0.145(3) 0.009(2) -0.023(2) 0.0120(19)
O1 0.211(7) 0.149(7) 0.160(7) 0.007(6) -0.053(6) -0.019(6)
O2 0.230(8) 0.244(9) 0.237(9) 0.020(8) 0.050(8) -0.033(8)
O3 0.185(7) 0.188(8) 0.247(8) 0.011(7) -0.063(7) 0.059(6)
O4 0.272(9) 0.144(7) 0.197(8) -0.059(6) -0.048(7) -0.007(7)
Cl2 0.058(2) 0.108(3) 0.055(2) 0.024(2) -0.0101(18) -0.020(2)
O5 0.101(8) 0.097(8) 0.074(8) 0.018(7) -0.009(7) 0.018(7)
O6 0.074(7) 0.095(8) 0.078(8) 0.007(7) 0.009(7) -0.020(7)
O7 0.091(6) 0.120(7) 0.081(6) 0.021(6) -0.002(6) -0.014(6)
O8 0.075(6) 0.089(6) 0.074(6) 0.013(6) -0.003(6) -0.011(6)
O5' 0.091(8) 0.109(8) 0.084(8) 0.011(7) 0.005(7) -0.002(7)
O6' 0.080(6) 0.100(6) 0.068(6) 0.011(6) -0.007(6) -0.005(6)
O7' 0.078(8) 0.086(9) 0.078(9) 0.014(8) -0.002(8) -0.021(8)
O8' 0.063(7) 0.082(7) 0.055(7) 0.025(6) -0.001(6) -0.007(6)
S4 0.325(7) 0.341(7) 0.230(6) -0.081(6) -0.039(6) -0.054(6)
O9 0.276(9) 0.291(10) 0.224(9) -0.015(9) -0.050(8) -0.026(8)
C40 0.224(14) 0.289(15) 0.261(15) 0.001(12) 0.017(12) -0.049(12)
C41 0.145(12) 0.084(11) 0.107(12) -0.009(9) -0.046(10) 0.052(10)
S5 0.111(2) 0.110(2) 0.099(2) 0.0189(17) -0.0202(17) -0.0093(18)
O10 0.082(4) 0.111(5) 0.077(4) 0.006(4) -0.002(3) 0.013(4)
C42 0.181(11) 0.149(10) 0.189(12) 0.016(9) -0.030(10) 0.001(9)
C43 0.198(11) 0.171(10) 0.119(9) -0.018(8) -0.002(8) -0.062(9)
S6 0.144(4) 0.264(6) 0.148(5) -0.005(5) 0.007(4) 0.029(5)
O11 0.236(9) 0.339(10) 0.264(10) -0.020(9) 0.049(8) 0.039(9)
C44 0.198(10) 0.229(10) 0.182(10) -0.023(9) 0.002(8) 0.062(9)
C45 0.177(11) 0.213(13) 0.185(12) 0.005(10) 0.001(10) 0.032(10)
S7 0.392(8) 0.435(9) 0.316(7) -0.044(7) -0.129(7) -0.019(8)
O12 0.347(11) 0.406(11) 0.309(10) 0.012(10) -0.094(9) 0.029(10)
C46 0.149(15) 0.144(15) 0.165(15) 0.021(12) -0.005(12) 0.021(12)
C47 0.216(10) 0.138(9) 0.212(10) -0.021(8) 0.068(8) -0.018(8)
S6' 0.211(10) 0.174(9) 0.204(10) -0.006(8) 0.045(9) 0.011(9)
C46' 0.164(9) 0.211(10) 0.163(9) -0.006(9) -0.028(8) 0.049(9)

loop_
_atom_type_symbol
_atom_type_description
_atom_type_scat_dispersion_real
_atom_type_scat_dispersion_imag
_atom_type_scat_source
C C 0.0033 0.0016 'International Tables Vol C Tables 4.2.6.8 and 6.1.1.4'
H H 0.0000 0.0000 'International Tables Vol C Tables 4.2.6.8 and 6.1.1.4'
N N 0.0061 0.0033 'International Tables Vol C Tables 4.2.6.8 and 6.1.1.4'
O O 0.0106 0.0060 'International Tables Vol C Tables 4.2.6.8 and 6.1.1.4'
S S 0.1246 0.1234 'International Tables Vol C Tables 4.2.6.8 and 6.1.1.4'
Cl Cl 0.1484 0.1585 'International Tables Vol C Tables 4.2.6.8 and 6.1.1.4'
Ag Ag -0.8971 1.1015 'International Tables Vol C Tables 4.2.6.8 and 6.1.1.4'

loop_
_geom_angle_atom_site_label_1
_geom_angle_atom_site_label_2
_geom_angle_atom_site_label_3
_geom_angle
_geom_angle_site_symmetry_1
_geom_angle_site_symmetry_3
_geom_angle_publ_flag
N5 Ag1 N4 177.0(2) . 4_476 ?
N6 Ag2 N6 150.92(14) . 3 ?
C11 S1 C10 104.1(3) . . ?
C35 S2 C34 102.2(4) . . ?
C23 S3 C22 104.4(4) . . ?
C3 N1 C1 114.6(5) . . ?
C1 N2 C2 114.4(5) . . ?
C3 N3 C2 115.1(5) . . ?
C13 N4 C14 116.0(6) . . ?
C13 N4 Ag1 123.7(5) . 4_675 ?
C14 N4 Ag1 119.4(5) . 4_675 ?
C26 N5 C25 116.3(6) . . ?
C26 N5 Ag1 122.5(5) . . ?
C25 N5 Ag1 120.6(5) . . ?
C37 N6 C38 114.8(8) . . ?
C37 N6 Ag2 127.2(7) . . ?
C38 N6 Ag2 115.9(6) . . ?
C37 N6 Ag2 116.6(7) . 3 ?
C38 N6 Ag2 126.8(7) . 3 ?
Ag2 N6 Ag2 29.08(13) . 3 ?
N2 C1 N1 125.3(5) . . ?
N2 C1 C4 117.4(5) . . ?
N1 C1 C4 117.3(5) . . ?
N3 C2 N2 125.1(5) . . ?
N3 C2 C16 118.3(5) . . ?
N2 C2 C16 116.5(5) . . ?
N3 C3 N1 125.4(5) . . ?
N3 C3 C28 117.3(5) . . ?
N1 C3 C28 117.3(5) . . ?
C9 C4 C5 118.0(5) . . ?
C9 C4 C1 121.0(5) . . ?
C5 C4 C1 121.0(5) . . ?
C6 C5 C4 119.6(6) . . ?
C6 C5 H5A 120.2 . . ?
C4 C5 H5A 120.2 . . ?
C7 C6 C5 121.5(6) . . ?
C7 C6 H6A 119.3 . . ?
C5 C6 H6A 119.3 . . ?
C8 C7 C6 118.5(5) . . ?
C8 C7 C10 121.4(6) . . ?
C6 C7 C10 120.2(6) . . ?
C9 C8 C7 121.2(5) . . ?
C9 C8 H8A 119.4 . . ?
C7 C8 H8A 119.4 . . ?
C8 C9 C4 121.2(5) . . ?
C8 C9 H9A 119.4 . . ?
C4 C9 H9A 119.4 . . ?
C7 C10 S1 114.3(4) . . ?
C7 C10 H10A 108.7 . . ?
S1 C10 H10A 108.7 . . ?
C7 C10 H10B 108.7 . . ?
S1 C10 H10B 108.7 . . ?
H10A C10 H10B 107.6 . . ?
C15 C11 C12 118.7(6) . . ?
C15 C11 S1 116.7(6) . . ?
C12 C11 S1 124.6(6) . . ?
C11 C12 C13 119.3(7) . . ?
C11 C12 H12A 120.4 . . ?
C13 C12 H12A 120.4 . . ?
N4 C13 C12 123.4(7) . . ?
N4 C13 H13A 118.3 . . ?
C12 C13 H13A 118.3 . . ?
N4 C14 C15 124.2(7) . . ?
N4 C14 H14A 117.9 . . ?
C15 C14 H14A 117.9 . . ?
C11 C15 C14 118.3(7) . . ?
C11 C15 H15A 120.8 . . ?
C14 C15 H15A 120.8 . . ?
C17 C16 C21 118.8(6) . . ?
C17 C16 C2 121.1(5) . . ?
C21 C16 C2 120.0(6) . . ?
C16 C17 C18 120.4(6) . . ?
C16 C17 H17A 119.8 . . ?
C18 C17 H17A 119.8 . . ?
C19 C18 C17 121.2(7) . . ?
C19 C18 H18A 119.4 . . ?
C17 C18 H18A 119.4 . . ?
C18 C19 C20 117.8(7) . . ?
C18 C19 C22 123.5(7) . . ?
C20 C19 C22 118.6(6) . . ?
C21 C20 C19 121.7(6) . . ?
C21 C20 H20A 119.2 . . ?
C19 C20 H20A 119.2 . . ?
C20 C21 C16 120.1(7) . . ?
C20 C21 H21A 120.0 . . ?
C16 C21 H21A 120.0 . . ?
C19 C22 S3 116.7(6) . . ?
C19 C22 H22A 108.1 . . ?
S3 C22 H22A 108.1 . . ?
C19 C22 H22B 108.1 . . ?
S3 C22 H22B 108.1 . . ?
H22A C22 H22B 107.3 . . ?
C27 C23 C24 116.0(7) . . ?
C27 C23 S3 119.0(6) . . ?
C24 C23 S3 125.0(6) . . ?
C25 C24 C23 119.4(8) . . ?
C25 C24 H24A 120.3 . . ?
C23 C24 H24A 120.3 . . ?
N5 C25 C24 123.9(8) . . ?
N5 C25 H25A 118.1 . . ?
C24 C25 H25A 118.1 . . ?
N5 C26 C27 122.9(7) . . ?
N5 C26 H26A 118.6 . . ?
C27 C26 H26A 118.6 . . ?
C23 C27 C26 121.5(7) . . ?
C23 C27 H27A 119.3 . . ?
C26 C27 H27A 119.3 . . ?
C33 C28 C29 119.0(6) . . ?
C33 C28 C3 120.3(5) . . ?
C29 C28 C3 120.6(6) . . ?
C30 C29 C28 119.7(7) . . ?
C30 C29 H29A 120.1 . . ?
C28 C29 H29A 120.1 . . ?
C31 C30 C29 120.6(7) . . ?
C31 C30 H30A 119.7 . . ?
C29 C30 H30A 119.7 . . ?
C30 C31 C32 119.6(6) . . ?
C30 C31 C34 120.4(7) . . ?
C32 C31 C34 120.0(7) . . ?
C33 C32 C31 120.2(7) . . ?
C33 C32 H32A 119.9 . . ?
C31 C32 H32A 119.9 . . ?
C32 C33 C28 120.8(6) . . ?
C32 C33 H33A 119.6 . . ?
C28 C33 H33A 119.6 . . ?
C31 C34 S2 105.2(5) . . ?
C31 C34 H34A 110.7 . . ?
S2 C34 H34A 110.7 . . ?
C31 C34 H34B 110.7 . . ?
S2 C34 H34B 110.7 . . ?
H34A C34 H34B 108.8 . . ?
C39 C35 C36 118.3(8) . . ?
C39 C35 S2 117.7(6) . . ?
C36 C35 S2 123.9(6) . . ?
C35 C36 C37 116.1(9) . . ?
C35 C36 H36A 121.9 . . ?
C37 C36 H36A 121.9 . . ?
N6 C37 C36 126.7(10) . . ?
N6 C37 H37A 116.6 . . ?
C36 C37 H37A 116.6 . . ?
C39 C38 N6 123.2(9) . . ?
C39 C38 H38A 118.4 . . ?
N6 C38 H38A 118.4 . . ?
C38 C39 C35 120.7(9) . . ?
C38 C39 H39A 119.7 . . ?
C35 C39 H39A 119.7 . . ?
O4 Cl1 O3 109.4(8) . . ?
O4 Cl1 O2 122.2(9) . . ?
O3 Cl1 O2 102.6(8) . . ?
O4 Cl1 O1 112.9(7) . . ?
O3 Cl1 O1 106.3(8) . . ?
O2 Cl1 O1 102.0(8) . . ?
O8 Cl2 O6 113.3(9) . . ?
O8 Cl2 O5 109.0(8) . . ?
O6 Cl2 O5 110.8(8) . . ?
O8 Cl2 O7 108.9(9) . . ?
O6 Cl2 O7 107.1(8) . . ?
O5 Cl2 O7 107.6(8) . . ?
O9 S4 C40 98.2(10) . . ?
O9 S4 C41 106.4(11) . . ?
C40 S4 C41 94.6(8) . . ?
S4 C40 H40A 109.5 . . ?
S4 C40 H40B 109.5 . . ?
H40A C40 H40B 109.5 . . ?
S4 C40 H40C 109.5 . . ?
H40A C40 H40C 109.5 . . ?
H40B C40 H40C 109.5 . . ?
S4 C41 H41A 109.5 . . ?
S4 C41 H41B 109.5 . . ?
H41A C41 H41B 109.5 . . ?
S4 C41 H41C 109.5 . . ?
H41A C41 H41C 109.5 . . ?
H41B C41 H41C 109.5 . . ?
O10 S5 C43 107.2(6) . . ?
O10 S5 C42 106.5(6) . . ?
C43 S5 C42 93.9(7) . . ?
S5 C42 H42A 109.5 . . ?
S5 C42 H42B 109.5 . . ?
H42A C42 H42B 109.5 . . ?
S5 C42 H42C 109.5 . . ?
H42A C42 H42C 109.5 . . ?
H42B C42 H42C 109.5 . . ?
S5 C43 H43A 109.5 . . ?
S5 C43 H43B 109.5 . . ?
H43A C43 H43B 109.5 . . ?
S5 C43 H43C 109.5 . . ?
H43A C43 H43C 109.5 . . ?
H43B C43 H43C 109.5 . . ?
O11 S6 C45 98.5(9) . . ?
O11 S6 C44 95.9(10) . . ?
C45 S6 C44 96.0(9) . . ?
O12 S7 C47 82.1(11) . . ?
O12 S7 C46 100.4(12) . . ?
C47 S7 C46 97.9(13) . . ?

loop_
_geom_bond_atom_site_label_1
_geom_bond_atom_site_label_2
_geom_bond_distance
_geom_bond_site_symmetry_2
_geom_bond_publ_flag
Ag1 N5 2.171(6) . ?
Ag1 N4 2.174(5) 4_476 ?
Ag2 N6 2.120(8) . ?
Ag2 N6 2.209(8) 3 ?
S1 C11 1.770(7) . ?
S1 C10 1.802(7) . ?
S2 C35 1.747(8) . ?
S2 C34 1.820(8) . ?
S3 C23 1.750(7) . ?
S3 C22 1.798(9) . ?
N1 C3 1.329(7) . ?
N1 C1 1.342(7) . ?
N2 C1 1.329(7) . ?
N2 C2 1.340(7) . ?
N3 C3 1.324(7) . ?
N3 C2 1.331(8) . ?
N4 C13 1.338(10) . ?
N4 C14 1.340(10) . ?
N4 Ag1 2.174(5) 4_675 ?
N5 C26 1.324(10) . ?
N5 C25 1.342(10) . ?
N6 C37 1.297(12) . ?
N6 C38 1.341(12) . ?
N6 Ag2 2.209(8) 3 ?
C1 C4 1.485(8) . ?
C2 C16 1.487(8) . ?
C3 C28 1.483(8) . ?
C4 C9 1.391(7) . ?
C4 C5 1.393(8) . ?
C5 C6 1.379(8) . ?
C5 H5A 0.9300 . ?
C6 C7 1.378(9) . ?
C6 H6A 0.9300 . ?
C7 C8 1.368(8) . ?
C7 C10 1.521(8) . ?
C8 C9 1.357(8) . ?
C8 H8A 0.9300 . ?
C9 H9A 0.9300 . ?
C10 H10A 0.9700 . ?
C10 H10B 0.9700 . ?
C11 C15 1.371(10) . ?
C11 C12 1.374(10) . ?
C12 C13 1.387(9) . ?
C12 H12A 0.9300 . ?
C13 H13A 0.9300 . ?
C14 C15 1.391(10) . ?
C14 H14A 0.9300 . ?
C15 H15A 0.9300 . ?
C16 C17 1.365(9) . ?
C16 C21 1.395(9) . ?
C17 C18 1.383(9) . ?
C17 H17A 0.9300 . ?
C18 C19 1.375(9) . ?
C18 H18A 0.9300 . ?
C19 C20 1.381(11) . ?
C19 C22 1.524(10) . ?
C20 C21 1.362(10) . ?
C20 H20A 0.9300 . ?
C21 H21A 0.9300 . ?
C22 H22A 0.9700 . ?
C22 H22B 0.9700 . ?
C23 C27 1.367(11) . ?
C23 C24 1.390(11) . ?
C24 C25 1.383(10) . ?
C24 H24A 0.9300 . ?
C25 H25A 0.9300 . ?
C26 C27 1.383(10) . ?
C26 H26A 0.9300 . ?
C27 H27A 0.9300 . ?
C28 C33 1.391(9) . ?
C28 C29 1.401(9) . ?
C29 C30 1.394(9) . ?
C29 H29A 0.9300 . ?
C30 C31 1.379(11) . ?
C30 H30A 0.9300 . ?
C31 C32 1.392(10) . ?
C31 C34 1.513(10) . ?
C32 C33 1.379(9) . ?
C32 H32A 0.9300 . ?
C33 H33A 0.9300 . ?
C34 H34A 0.9700 . ?
C34 H34B 0.9700 . ?
C35 C39 1.357(11) . ?
C35 C36 1.363(12) . ?
C36 C37 1.377(13) . ?
C36 H36A 0.9300 . ?
C37 H37A 0.9300 . ?
C38 C39 1.333(12) . ?
C38 H38A 0.9300 . ?
C39 H39A 0.9300 . ?
Cl1 O4 1.332(11) . ?
Cl1 O3 1.359(11) . ?
Cl1 O2 1.375(13) . ?
Cl1 O1 1.416(10) . ?
Cl2 O8 1.156(10) . ?
Cl2 O6 1.179(10) . ?
Cl2 O5 1.182(10) . ?
Cl2 O7 1.193(11) . ?
O6' O8' 1.57(4) . ?
S4 O9 1.381(12) . ?
S4 C40 1.759(13) . ?
S4 C41 1.769(13) . ?
C40 H40A 0.9600 . ?
C40 H40B 0.9600 . ?
C40 H40C 0.9600 . ?
C41 H41A 0.9600 . ?
C41 H41B 0.9600 . ?
C41 H41C 0.9600 . ?
S5 O10 1.464(6) . ?
S5 C43 1.748(11) . ?
S5 C42 1.748(11) . ?
C42 H42A 0.9600 . ?
C42 H42B 0.9600 . ?
C42 H42C 0.9600 . ?
C43 H43A 0.9600 . ?
C43 H43B 0.9600 . ?
C43 H43C 0.9600 . ?
S6 O11 1.376(12) . ?
S6 C45 1.741(13) . ?
S6 C44 1.803(13) . ?
S7 O12 1.473(14) . ?
S7 C47 1.732(13) . ?
S7 C46 1.756(16) . ?
